data_4104396
loop_
_publ_author_name
'Christopher J. Morten'
'Timothy F. Jamison'

_publ_section_title
;
 Water Overcomes Methyl Group Directing Effects in Epoxide-Opening
 Cascades
;
_journal_name_full 'Journal of the American Chemical Society'
_journal_page_first 6678
_journal_page_last 6679
_journal_paper_doi 10.1021/ja9025243
_journal_volume 131
_journal_year 2009
_chemical_absolute_configuration ad
_chemical_formula_sum 'C12 H20 O4'
_chemical_formula_weight 228.28
_chemical_name_systematic
; 
 ? 
;
_space_group_IT_number 4
_symmetry_cell_setting monoclinic
_symmetry_space_group_name_Hall 'P 2yb'
_symmetry_space_group_name_H-M 'P 1 21 1'
_atom_sites_solution_hydrogens geom
_atom_sites_solution_primary direct
_atom_sites_solution_secondary difmap
_audit_creation_method SHELXL-97
_cell_angle_alpha 90.00
_cell_angle_beta 112.4120(10)
_cell_angle_gamma 90.00
_cell_formula_units_Z 2
_cell_length_a 10.4928(3)
_cell_length_b 5.17550(10)
_cell_length_c 11.2885(3)
_cell_measurement_reflns_used 9709
_cell_measurement_temperature 100(2)
_cell_measurement_theta_max 68.44
_cell_measurement_theta_min 4.24
_cell_volume 566.72(3)
_computing_cell_refinement 'SAINT 7.46A (Bruker-AXS, 2008)'
_computing_data_collection 'APEX2 3.0 (Bruker-AXS, 2008)'
_computing_data_reduction 'SAINT 7.46A (Bruker-AXS, 2008)'
_computing_molecular_graphics 'Bruker SHELXTL'
_computing_publication_material 'Bruker SHELXTL'
_computing_structure_refinement 'SHELXL-97 (Sheldrick, 2008)'
_computing_structure_solution 'SHELXS-97 (Sheldrick, 2008)'
_diffrn_ambient_temperature 100(2)
_diffrn_detector_area_resol_mean 8.3
_diffrn_measured_fraction_theta_full 0.997
_diffrn_measured_fraction_theta_max 0.997
_diffrn_measurement_device_type 'Bruker Smart APEX CCD'
_diffrn_measurement_method 'omega and phi scans'
_diffrn_radiation_monochromator graphite
_diffrn_radiation_source 'fine-focus sealed tube'
_diffrn_radiation_type CuK\a
_diffrn_radiation_wavelength 1.54178
_diffrn_reflns_av_R_equivalents 0.0185
_diffrn_reflns_av_sigmaI/netI 0.0118
_diffrn_reflns_limit_h_max 12
_diffrn_reflns_limit_h_min -12
_diffrn_reflns_limit_k_max 6
_diffrn_reflns_limit_k_min -6
_diffrn_reflns_limit_l_max 13
_diffrn_reflns_limit_l_min -13
_diffrn_reflns_number 10799
_diffrn_reflns_theta_full 67.66
_diffrn_reflns_theta_max 67.66
_diffrn_reflns_theta_min 4.24
_exptl_absorpt_coefficient_mu 0.814
_exptl_absorpt_correction_T_max 0.9230
_exptl_absorpt_correction_T_min 0.6959
_exptl_absorpt_correction_type multi-scan
_exptl_absorpt_process_details 'SADABS (Sheldrick, 2008)'
_exptl_crystal_colour colourless
_exptl_crystal_density_diffrn 1.338
_exptl_crystal_density_method 'not measured'
_exptl_crystal_description needle
_exptl_crystal_F_000 248
_exptl_crystal_size_max 0.48
_exptl_crystal_size_mid 0.12
_exptl_crystal_size_min 0.10
_refine_diff_density_max 0.251
_refine_diff_density_min -0.176
_refine_diff_density_rms 0.037
_refine_ls_abs_structure_details 'Flack H D (1983), Acta Cryst. A39, 876-881'
_refine_ls_abs_structure_Flack 0.07(13)
_refine_ls_extinction_coef 0.0103(11)
_refine_ls_extinction_expression Fc^*^=kFc[1+0.001xFc^2^\l^3^/sin(2\q)]^-1/4^
_refine_ls_extinction_method SHELXL
_refine_ls_goodness_of_fit_ref 1.102
_refine_ls_hydrogen_treatment mixed
_refine_ls_matrix_type full
_refine_ls_number_parameters 150
_refine_ls_number_reflns 2028
_refine_ls_number_restraints 2
_refine_ls_restrained_S_all 1.101
_refine_ls_R_factor_all 0.0283
_refine_ls_R_factor_gt 0.0281
_refine_ls_shift/su_max 0.000
_refine_ls_shift/su_mean 0.000
_refine_ls_structure_factor_coef Fsqd
_refine_ls_weighting_details 'calc w=1/[\s^2^(Fo^2^)+(0.0503P)^2^+0.0865P] where P=(Fo^2^+2Fc^2^)/3'
_refine_ls_weighting_scheme calc
_refine_ls_wR_factor_gt 0.0839
_refine_ls_wR_factor_ref 0.0842
_reflns_number_gt 2005
_reflns_number_total 2028
_reflns_threshold_expression >2sigma(I)
_cod_data_source_file ja9025243_si_002.cif
_cod_data_source_block d09014
_cod_original_cell_volume 566.72(2)
_cod_database_code 4104396

loop_
_symmetry_equiv_pos_as_xyz
'x, y, z'
'-x, y+1/2, -z'

loop_
_atom_site_label
_atom_site_type_symbol
_atom_site_fract_x
_atom_site_fract_y
_atom_site_fract_z
_atom_site_U_iso_or_equiv
_atom_site_adp_type
_atom_site_occupancy
_atom_site_symmetry_multiplicity
_atom_site_calc_flag
_atom_site_refinement_flags
O1 O 0.36236(7) 0.46642(18) 0.76029(7) 0.0170(2) Uani 1 1 d .
O2 O 0.33137(7) 0.80928(15) 0.46470(7) 0.0151(2) Uani 1 1 d .
O3 O -0.00301(7) 0.47310(16) 0.34327(7) 0.0144(2) Uani 1 1 d .
O4 O -0.02720(8) 0.76477(19) 0.04092(7) 0.0179(2) Uani 1 1 d D
H4 H -0.0149(15) 0.911(3) 0.0209(14) 0.022 Uiso 1 1 d D
C1 C 0.50693(11) 0.5023(3) 0.83296(11) 0.0188(3) Uani 1 1 d .
H1A H 0.5596 0.3702 0.8071 0.023 Uiso 1 1 calc R
H1B H 0.5259 0.4773 0.9251 0.023 Uiso 1 1 calc R
C2 C 0.55583(11) 0.7711(3) 0.81308(11) 0.0194(3) Uani 1 1 d .
H2A H 0.6568 0.7844 0.8600 0.023 Uiso 1 1 calc R
H2B H 0.5113 0.9034 0.8477 0.023 Uiso 1 1 calc R
C3 C 0.51972(11) 0.8208(2) 0.67013(11) 0.0171(3) Uani 1 1 d .
H3A H 0.5433 1.0008 0.6568 0.021 Uiso 1 1 calc R
H3B H 0.5729 0.7026 0.6373 0.021 Uiso 1 1 calc R
C4 C 0.36640(11) 0.7752(2) 0.59939(11) 0.0151(3) Uani 1 1 d .
H4A H 0.3140 0.9033 0.6295 0.018 Uiso 1 1 calc R
C5 C 0.32843(11) 0.5011(2) 0.62626(10) 0.0143(3) Uani 1 1 d .
H5 H 0.3810 0.3730 0.5964 0.017 Uiso 1 1 calc R
C6 C 0.17449(11) 0.4540(3) 0.55541(10) 0.0149(3) Uani 1 1 d .
H6A H 0.1509 0.2742 0.5690 0.018 Uiso 1 1 calc R
H6B H 0.1207 0.5731 0.5871 0.018 Uiso 1 1 calc R
C7 C 0.14201(11) 0.5017(2) 0.41443(10) 0.0132(3) Uani 1 1 d .
H7 H 0.1926 0.3722 0.3830 0.016 Uiso 1 1 calc R
C8 C 0.18702(10) 0.7744(2) 0.39372(11) 0.0143(3) Uani 1 1 d .
H8 H 0.1346 0.9042 0.4229 0.017 Uiso 1 1 calc R
C9 C 0.15609(12) 0.8150(2) 0.25273(11) 0.0153(3) Uani 1 1 d .
H9A H 0.2131 0.6966 0.2245 0.018 Uiso 1 1 calc R
H9B H 0.1788 0.9947 0.2380 0.018 Uiso 1 1 calc R
C10 C 0.00319(11) 0.7624(2) 0.17572(10) 0.0149(3) Uani 1 1 d .
H10 H -0.0534 0.8974 0.1964 0.018 Uiso 1 1 calc R
C11 C -0.03810(11) 0.4944(2) 0.20777(10) 0.0142(3) Uani 1 1 d .
H11 H 0.0135 0.3596 0.1807 0.017 Uiso 1 1 calc R
C12 C -0.19136(11) 0.4438(3) 0.14120(10) 0.0188(3) Uani 1 1 d .
H12A H -0.2138 0.2764 0.1689 0.028 Uiso 1 1 calc R
H12B H -0.2164 0.4418 0.0482 0.028 Uiso 1 1 calc R
H12C H -0.2429 0.5806 0.1634 0.028 Uiso 1 1 calc R

loop_
_atom_site_aniso_label
_atom_site_aniso_U_11
_atom_site_aniso_U_22
_atom_site_aniso_U_33
_atom_site_aniso_U_23
_atom_site_aniso_U_13
_atom_site_aniso_U_12
O1 0.0158(4) 0.0205(5) 0.0128(4) 0.0026(4) 0.0033(3) -0.0007(4)
O2 0.0146(4) 0.0180(5) 0.0125(4) 0.0007(3) 0.0047(3) -0.0022(3)
O3 0.0128(4) 0.0176(5) 0.0122(4) 0.0012(3) 0.0043(3) -0.0013(4)
O4 0.0249(4) 0.0161(4) 0.0126(4) 0.0016(4) 0.0068(3) -0.0017(4)
C1 0.0168(5) 0.0194(6) 0.0163(5) 0.0014(5) 0.0020(4) -0.0003(5)
C2 0.0159(5) 0.0201(7) 0.0189(6) 0.0000(5) 0.0031(4) -0.0020(5)
C3 0.0164(5) 0.0160(6) 0.0185(6) -0.0003(5) 0.0062(4) -0.0010(5)
C4 0.0157(5) 0.0148(7) 0.0144(6) 0.0011(5) 0.0055(4) 0.0008(5)
C5 0.0174(5) 0.0128(6) 0.0132(5) -0.0004(5) 0.0063(4) 0.0008(5)
C6 0.0148(5) 0.0152(7) 0.0150(5) 0.0009(5) 0.0061(4) -0.0004(5)
C7 0.0130(5) 0.0116(6) 0.0149(5) -0.0010(5) 0.0052(4) 0.0005(5)
C8 0.0127(5) 0.0140(7) 0.0164(6) 0.0005(5) 0.0056(4) 0.0002(5)
C9 0.0178(5) 0.0134(6) 0.0161(6) 0.0010(5) 0.0079(4) -0.0006(4)
C10 0.0174(5) 0.0148(6) 0.0131(5) 0.0009(5) 0.0066(4) 0.0016(5)
C11 0.0174(5) 0.0138(6) 0.0118(5) -0.0010(5) 0.0059(4) 0.0010(5)
C12 0.0172(5) 0.0222(7) 0.0164(5) 0.0016(5) 0.0056(4) -0.0016(5)

loop_
_atom_type_symbol
_atom_type_description
_atom_type_scat_dispersion_real
_atom_type_scat_dispersion_imag
_atom_type_scat_source
C C 0.0181 0.0091 'International Tables Vol C Tables 4.2.6.8 and 6.1.1.4'
H H 0.0000 0.0000 'International Tables Vol C Tables 4.2.6.8 and 6.1.1.4'
O O 0.0492 0.0322 'International Tables Vol C Tables 4.2.6.8 and 6.1.1.4'

loop_
_geom_angle_atom_site_label_1
_geom_angle_atom_site_label_2
_geom_angle_atom_site_label_3
_geom_angle
C5 O1 C1 111.82(8)
C8 O2 C4 111.57(8)
C7 O3 C11 112.09(8)
C10 O4 H4 107.9(10)
O1 C1 C2 112.01(9)
O1 C1 H1A 109.2
C2 C1 H1A 109.2
O1 C1 H1B 109.2
C2 C1 H1B 109.2
H1A C1 H1B 107.9
C1 C2 C3 110.20(10)
C1 C2 H2A 109.6
C3 C2 H2A 109.6
C1 C2 H2B 109.6
C3 C2 H2B 109.6
H2A C2 H2B 108.1
C4 C3 C2 108.36(9)
C4 C3 H3A 110.0
C2 C3 H3A 110.0
C4 C3 H3B 110.0
C2 C3 H3B 110.0
H3A C3 H3B 108.4
O2 C4 C3 109.33(9)
O2 C4 C5 110.05(9)
C3 C4 C5 110.05(10)
O2 C4 H4A 109.1
C3 C4 H4A 109.1
C5 C4 H4A 109.1
O1 C5 C6 108.80(8)
O1 C5 C4 110.31(9)
C6 C5 C4 110.31(9)
O1 C5 H5 109.1
C6 C5 H5 109.1
C4 C5 H5 109.1
C7 C6 C5 107.10(9)
C7 C6 H6A 110.3
C5 C6 H6A 110.3
C7 C6 H6B 110.3
C5 C6 H6B 110.3
H6A C6 H6B 108.5
O3 C7 C6 109.74(8)
O3 C7 C8 109.42(9)
C6 C7 C8 110.53(9)
O3 C7 H7 109.0
C6 C7 H7 109.0
C8 C7 H7 109.0
O2 C8 C9 109.18(8)
O2 C8 C7 110.66(9)
C9 C8 C7 109.46(9)
O2 C8 H8 109.2
C9 C8 H8 109.2
C7 C8 H8 109.2
C8 C9 C10 109.33(9)
C8 C9 H9A 109.8
C10 C9 H9A 109.8
C8 C9 H9B 109.8
C10 C9 H9B 109.8
H9A C9 H9B 108.3
O4 C10 C9 111.29(9)
O4 C10 C11 106.83(9)
C9 C10 C11 110.82(9)
O4 C10 H10 109.3
C9 C10 H10 109.3
C11 C10 H10 109.3
O3 C11 C12 107.92(8)
O3 C11 C10 109.85(9)
C12 C11 C10 112.35(9)
O3 C11 H11 108.9
C12 C11 H11 108.9
C10 C11 H11 108.9
C11 C12 H12A 109.5
C11 C12 H12B 109.5
H12A C12 H12B 109.5
C11 C12 H12C 109.5
H12A C12 H12C 109.5
H12B C12 H12C 109.5

loop_
_geom_bond_atom_site_label_1
_geom_bond_atom_site_label_2
_geom_bond_distance
O1 C5 1.4274(12)
O1 C1 1.4351(13)
O2 C8 1.4295(12)
O2 C4 1.4325(13)
O3 C7 1.4320(12)
O3 C11 1.4345(12)
O4 C10 1.4308(13)
O4 H4 0.814(13)
C1 C2 1.5284(17)
C1 H1A 0.9900
C1 H1B 0.9900
C2 C3 1.5322(16)
C2 H2A 0.9900
C2 H2B 0.9900
C3 C4 1.5172(14)
C3 H3A 0.9900
C3 H3B 0.9900
C4 C5 1.5346(16)
C4 H4A 1.0000
C5 C6 1.5241(14)
C5 H5 1.0000
C6 C7 1.5154(14)
C6 H6A 0.9900
C6 H6B 0.9900
C7 C8 1.5342(15)
C7 H7 1.0000
C8 C9 1.5128(15)
C8 H8 1.0000
C9 C10 1.5298(14)
C9 H9A 0.9900
C9 H9B 0.9900
C10 C11 1.5367(16)
C10 H10 1.0000
C11 C12 1.5159(15)
C11 H11 1.0000
C12 H12A 0.9800
C12 H12B 0.9800
C12 H12C 0.9800

loop_
_geom_hbond_atom_site_label_D
_geom_hbond_atom_site_label_H
_geom_hbond_atom_site_label_A
_geom_hbond_distance_DH
_geom_hbond_distance_HA
_geom_hbond_distance_DA
_geom_hbond_angle_DHA
_geom_hbond_site_symmetry_A
O4 H4 O4 0.814(13) 2.066(13) 2.8772(7) 174.0(14) 2
